data_4116230
loop_
_publ_author_name
'Yoshiaki Nishibayashi'
'Issei Wakiji'
'Masanobu Hidai'

_publ_section_title
;
 Novel Propargylic Substitution Reactions Catalyzed by Thiolate-Bridged
 Diruthenium Complexes via Allenylidene Intermediates
;
_journal_name_full 'Journal of the American Chemical Society'
_journal_page_first 11019
_journal_page_last 11020
_journal_paper_doi 10.1021/ja0021161
_journal_volume 122
_journal_year 2000
_chemical_formula_sum 'C43 H62 B Cl F4 O2 Ru2 S2'
_chemical_formula_weight 999.48
_space_group_IT_number 20
_symmetry_cell_setting orthorhombic
_symmetry_Int_Tables_number 20
_symmetry_space_group_name_Hall 'C 2c 2'
_symmetry_space_group_name_H-M 'C 2 2 21'
_audit_creation_date 'Tue Mar 21 11:36:40 2000'
_audit_creation_method 'from TEXRAY.INF file'
_cell_angle_alpha 90
_cell_angle_beta 90
_cell_angle_gamma 90
_cell_formula_units_Z 8
_cell_length_a 9.532(6)
_cell_length_b 24.712(8)
_cell_length_c 38.47(1)
_cell_measurement_reflns_used 19
_cell_measurement_temperature 296.2
_cell_measurement_theta_max 12.3
_cell_measurement_theta_min 11.1
_cell_volume 9062(7)
_computing_cell_refinement 'Rigaku/AFC Diffractometer Control'
_computing_data_collection 'Rigaku/AFC Diffractometer Control'
_computing_data_reduction teXsan
_computing_publication_material teXsan
_computing_structure_refinement teXsan
_diffrn_ambient_temperature 296.2
_diffrn_measurement_device_type 'Rigaku AFC7R'
_diffrn_measurement_method \w-2\q
_diffrn_orient_matrix_UB_11 0.00250
_diffrn_orient_matrix_UB_12 -0.02673
_diffrn_orient_matrix_UB_13 0.01951
_diffrn_orient_matrix_UB_21 -0.00048
_diffrn_orient_matrix_UB_22 0.03037
_diffrn_orient_matrix_UB_23 0.01717
_diffrn_orient_matrix_UB_31 -0.10488
_diffrn_orient_matrix_UB_32 -0.00078
_diffrn_orient_matrix_UB_33 0.00037
_diffrn_radiation_detector 'scintillation counter'
_diffrn_radiation_monochromator graphite
_diffrn_radiation_source 'Rigaku rotating anode'
_diffrn_radiation_type 'Mo K\a'
_diffrn_radiation_wavelength 0.7107
_diffrn_reflns_av_R_equivalents 0.000
_diffrn_reflns_av_sigmaI/netI 0.148
_diffrn_reflns_limit_h_max 12
_diffrn_reflns_limit_h_min 0
_diffrn_reflns_limit_k_max 32
_diffrn_reflns_limit_k_min 0
_diffrn_reflns_limit_l_max 49
_diffrn_reflns_limit_l_min 0
_diffrn_reflns_number 5708
_diffrn_reflns_reduction_process 'Lp corrections applied'
_diffrn_reflns_theta_max 27.50
_diffrn_reflns_theta_min 2.52
_diffrn_standards_decay_% -0.98
_diffrn_standards_interval_count 150
_diffrn_standards_number 3
_exptl_absorpt_coefficient_mu 0.868
_exptl_absorpt_correction_T_max 0.988
_exptl_absorpt_correction_T_min 0.742
_exptl_absorpt_correction_type psi-scan
_exptl_absorpt_process_details '(North, Phillips & Mathews, 1968)'
_exptl_crystal_colour black
_exptl_crystal_density_diffrn 1.465
_exptl_crystal_description prismatic
_exptl_crystal_F_000 4112.00
_exptl_crystal_size_max 0.250
_exptl_crystal_size_mid 0.200
_exptl_crystal_size_min 0.000
_refine_diff_density_max 0.76
_refine_diff_density_min -0.50
_refine_ls_abs_structure_Flack 0.8(1)
_refine_ls_extinction_method none
_refine_ls_goodness_of_fit_ref 2.428
_refine_ls_matrix_type full
_refine_ls_number_constraints 0
_refine_ls_number_parameters 429
_refine_ls_number_reflns 2560
_refine_ls_number_restraints 0
_refine_ls_R_factor_all 0.0694
_refine_ls_R_factor_gt 0.0694
_refine_ls_shift/su_max 5.6450
_refine_ls_shift/su_mean 0.3820
_refine_ls_structure_factor_coef F
_refine_ls_weighting_details 'w = 1/[\s^2^(Fo) + 0.00022|Fo|^2^]'
_refine_ls_weighting_scheme calc
_refine_ls_wR_factor_gt 0.0865
_refine_ls_wR_factor_ref 0.0865
_reflns_number_gt 2560
_reflns_number_total 5708
_reflns_threshold_expression >2.0sigma(I)
_cod_data_source_file ja0021161.cif
_cod_data_source_block '[Cp*RuCl(SMe)2Cp*Ru(CCCTol'
_cod_original_sg_symbol_H-M 'C 2 2 21 '
_cod_original_formula_sum 'C43 H62 B Cl F4 O2 S2 Ru2 '
_cod_database_code 4116230

loop_
_symmetry_equiv_pos_as_xyz
x,y,z
x,-y,-z
-x,-y,1/2+z
-x,y,1/2-z
1/2+x,1/2+y,z
1/2+x,1/2-y,-z
1/2-x,1/2-y,1/2+z
1/2-x,1/2+y,1/2-z

loop_
_atom_site_label
_atom_site_type_symbol
_atom_site_fract_x
_atom_site_fract_y
_atom_site_fract_z
_atom_site_U_iso_or_equiv
_atom_site_adp_type
_atom_site_occupancy
_atom_site_calc_flag
_atom_site_refinement_flags
Ru(1) Ru -0.0143(1) -0.33147(5) -0.12268(3) 0.0537(3) Uani 1.00 d .
Ru(2) Ru -0.1213(1) -0.24425(5) -0.08613(3) 0.0584(4) Uani 1.00 d .
Cl(1) Cl -0.3490(4) -0.2838(2) -0.0789(1) 0.088(1) Uani 1.00 d .
S(1) S -0.1312(5) -0.2574(2) -0.1454(1) 0.071(1) Uani 1.00 d .
S(2) S -0.0159(5) -0.3206(1) -0.06324(9) 0.0595(10) Uani 1.00 d .
F(1) F -1.136(3) -0.203(1) -0.7406(8) 0.37(1) Uiso 1.00 d .
F(2) F -0.955(3) -0.255(1) -0.7253(7) 0.38(1) Uiso 1.00 d .
O(2) O -1.0000 -0.095(5) -0.2500 1.24(7) Uiso 1.00 d S
O(3) O 0.3957 0.0799 0.1690 0.0815 Uiso 1.00 d .
C(1) C 0.213(1) -0.3570(6) -0.1190(5) 0.061(4) Uani 1.00 d .
C(2) C 0.121(2) -0.3993(7) -0.1319(4) 0.071(4) Uani 1.00 d .
C(3) C 0.068(2) -0.3841(9) -0.1637(5) 0.092(6) Uani 1.00 d .
C(4) C 0.127(2) -0.3333(9) -0.1692(5) 0.098(6) Uani 1.00 d .
C(5) C 0.215(2) -0.3153(7) -0.1422(4) 0.072(5) Uani 1.00 d .
C(6) C 0.300(1) -0.3621(6) -0.0845(5) 0.081(5) Uani 1.00 d .
C(7) C 0.111(2) -0.4554(7) -0.1196(7) 0.123(8) Uani 1.00 d .
C(8) C -0.022(2) -0.4200(9) -0.1873(5) 0.140(9) Uani 1.00 d .
C(9) C 0.098(2) -0.2989(10) -0.2040(6) 0.145(9) Uani 1.00 d .
C(10) C 0.308(2) -0.2672(8) -0.1434(6) 0.114(8) Uani 1.00 d .
C(11) C -0.081(2) -0.1964(7) -0.0397(5) 0.095(6) Uani 1.00 d .
C(12) C -0.202(2) -0.1733(8) -0.0528(7) 0.108(7) Uani 1.00 d .
C(13) C -0.164(2) -0.1569(6) -0.0856(6) 0.089(4) Uani 1.00 d .
C(14) C -0.010(2) -0.1657(5) -0.0931(4) 0.066(4) Uani 1.00 d .
C(15) C 0.046(2) -0.1917(6) -0.0604(4) 0.066(4) Uani 1.00 d .
C(16) C -0.060(2) -0.2222(7) -0.0023(4) 0.123(8) Uani 1.00 d .
C(17) C -0.338(2) -0.1603(8) -0.0391(5) 0.123(8) Uani 1.00 d .
C(18) C -0.247(2) -0.1277(7) -0.1169(8) 0.157(10) Uani 1.00 d .
C(19) C 0.079(2) -0.1456(6) -0.1233(5) 0.092(6) Uani 1.00 d .
C(20) C 0.192(2) -0.2059(7) -0.0547(5) 0.099(6) Uani 1.00 d .
C(21) C -0.303(2) -0.2753(7) -0.1610(5) 0.094(6) Uani 1.00 d .
C(22) C -0.132(2) -0.3703(6) -0.0412(3) 0.073(5) Uani 1.00 d .
C(23) C -0.178(1) -0.3759(5) -0.1218(5) 0.064(5) Uani 1.00 d .
C(24) C -0.270(1) -0.4086(6) -0.1238(4) 0.058(4) Uani 1.00 d .
C(25) C -0.374(2) -0.4522(5) -0.1251(4) 0.059(4) Uani 1.00 d .
C(26) C -0.470(2) -0.4516(6) -0.1561(4) 0.057(4) Uani 1.00 d .
C(27) C -0.502(2) -0.4060(6) -0.1750(4) 0.064(4) Uani 1.00 d .
C(28) C -0.576(2) -0.4120(7) -0.2041(5) 0.077(5) Uani 1.00 d .
C(29) C -0.633(2) -0.4587(8) -0.2152(4) 0.086(6) Uani 1.00 d .
C(30) C -0.721(2) -0.4632(7) -0.2476(6) 0.105(6) Uani 1.00 d .
C(31) C -0.603(2) -0.5082(8) -0.1946(5) 0.096(7) Uani 1.00 d .
C(32) C -0.523(2) -0.5012(6) -0.1650(4) 0.073(5) Uani 1.00 d .
C(33) C -0.271(2) -0.5024(6) -0.0741(5) 0.072(6) Uani 1.00 d .
C(34) C -0.392(2) -0.4861(5) -0.0951(4) 0.053(4) Uani 1.00 d .
C(35) C -0.298(2) -0.5323(7) -0.0458(5) 0.076(6) Uani 1.00 d .
C(36) C -0.529(2) -0.5031(5) -0.0853(4) 0.057(4) Uani 1.00 d .
C(37) C -0.421(2) -0.5471(6) -0.0361(4) 0.068(5) Uani 1.00 d .
C(38) C -0.540(2) -0.5316(6) -0.0547(4) 0.071(5) Uani 1.00 d .
C(39) C -0.447(2) -0.5804(7) -0.0006(5) 0.100(7) Uani 1.00 d .
C(42) C -1.070(9) -0.158(3) -0.251(3) 0.51(5) Uiso 1.00 d .
C(43) C -1.06(2) -0.170(4) -0.225(3) 0.97(9) Uiso 1.00 d .
C(44) C 0.4025 0.1135 0.1744 0.0815 Uiso 1.00 d .
C(45) C 0.4369 0.1411 0.1766 0.0815 Uiso 1.00 d .
B(1) B -1.0000 -0.194(8) -0.7500 0.50(9) Uiso 1.00 d S

loop_
_atom_site_aniso_label
_atom_site_aniso_U_11
_atom_site_aniso_U_22
_atom_site_aniso_U_33
_atom_site_aniso_U_12
_atom_site_aniso_U_13
_atom_site_aniso_U_23
Ru(1) 0.0438(7) 0.0668(7) 0.0504(6) -0.0074(7) -0.0032(7) -0.0056(7)
Ru(2) 0.0545(7) 0.0515(7) 0.0691(7) -0.0080(7) -0.0037(8) -0.0017(7)
Cl(1) 0.055(2) 0.080(3) 0.130(4) -0.009(2) 0.013(3) -0.012(3)
S(1) 0.073(3) 0.068(2) 0.070(2) -0.008(2) -0.019(2) 0.006(2)
S(2) 0.066(3) 0.061(2) 0.052(1) -0.004(2) -0.003(2) 0.001(2)
C(1) 0.039(4) 0.077(10) 0.068(9) -0.006(6) 0.012(7) -0.004(7)
C(2) 0.045(9) 0.082(7) 0.08(1) -0.004(4) 0.018(8) -0.020(8)
C(3) 0.04(1) 0.16(2) 0.07(1) 0.011(9) 0.003(8) -0.056(9)
C(4) 0.06(1) 0.17(2) 0.069(8) 0.01(1) 0.015(5) -0.02(1)
C(5) 0.050(9) 0.09(1) 0.07(1) 0.006(8) 0.011(8) 0.009(8)
C(6) 0.046(9) 0.09(1) 0.11(1) 0.006(9) -0.026(9) -0.01(1)
C(7) 0.10(1) 0.059(8) 0.21(2) -0.02(1) 0.03(2) -0.05(1)
C(8) 0.08(1) 0.19(2) 0.15(2) -0.02(2) -0.01(1) -0.10(2)
C(9) 0.10(2) 0.20(2) 0.13(2) 0.03(2) 0.06(2) 0.06(2)
C(10) 0.06(1) 0.09(1) 0.20(2) 0.013(8) 0.03(1) -0.01(1)
C(11) 0.14(1) 0.08(1) 0.072(8) -0.04(1) 0.040(10) -0.023(6)
C(12) 0.11(1) 0.05(1) 0.17(2) -0.035(9) 0.06(1) -0.05(1)
C(13) 0.066(7) 0.053(3) 0.15(1) -0.015(7) -0.023(10) -0.04(1)
C(14) 0.078(8) 0.042(6) 0.079(8) -0.003(6) 0.009(8) -0.017(7)
C(15) 0.091(8) 0.031(8) 0.075(9) -0.026(6) 0.003(6) -0.010(6)
C(16) 0.20(2) 0.11(1) 0.063(9) -0.05(2) 0.03(1) -0.036(9)
C(17) 0.12(1) 0.08(1) 0.16(2) 0.00(1) 0.07(1) -0.02(1)
C(18) 0.12(2) 0.05(1) 0.30(3) 0.00(1) -0.13(2) 0.01(1)
C(19) 0.13(2) 0.057(10) 0.09(1) -0.005(10) 0.03(1) 0.017(10)
C(20) 0.10(1) 0.10(1) 0.09(1) -0.03(1) -0.06(1) -0.03(1)
C(21) 0.095(10) 0.08(1) 0.11(1) 0.00(1) -0.07(1) -0.01(1)
C(22) 0.10(1) 0.08(1) 0.038(8) -0.026(9) 0.019(9) -0.004(7)
C(23) 0.049(7) 0.041(8) 0.10(1) 0.003(5) -0.02(1) -0.014(10)
C(24) 0.046(8) 0.060(9) 0.067(9) -0.002(5) -0.003(9) -0.011(9)
C(25) 0.045(8) 0.062(8) 0.071(8) -0.002(5) 0.007(8) -0.012(7)
C(26) 0.047(10) 0.057(6) 0.067(9) 0.004(7) 0.004(7) -0.014(6)
C(27) 0.050(9) 0.073(9) 0.068(9) 0.004(9) 0.008(8) 0.004(7)
C(28) 0.05(1) 0.09(1) 0.09(1) 0.013(9) -0.013(8) 0.020(10)
C(29) 0.08(1) 0.13(1) 0.054(9) -0.01(1) -0.001(9) -0.033(8)
C(30) 0.07(1) 0.18(2) 0.060(9) -0.01(1) -0.009(10) -0.02(2)
C(31) 0.09(1) 0.13(1) 0.07(1) -0.01(1) -0.004(10) -0.028(9)
C(32) 0.07(1) 0.072(9) 0.080(10) -0.026(9) -0.007(9) -0.009(8)
C(33) 0.062(10) 0.06(1) 0.09(1) 0.012(9) -0.013(9) -0.011(8)
C(34) 0.057(6) 0.036(7) 0.067(9) -0.004(7) -0.007(7) -0.022(5)
C(35) 0.078(9) 0.07(1) 0.08(1) 0.012(10) -0.04(1) -0.013(8)
C(36) 0.063(8) 0.044(8) 0.064(8) 0.002(7) 0.006(10) -0.008(6)
C(37) 0.090(9) 0.047(10) 0.066(10) 0.003(8) -0.013(8) -0.018(7)
C(38) 0.08(1) 0.06(1) 0.063(9) -0.026(9) -0.016(9) 0.000(7)
C(39) 0.12(2) 0.09(1) 0.10(1) 0.00(1) -0.03(1) 0.029(10)

loop_
_atom_type_symbol
_atom_type_description
_atom_type_scat_dispersion_real
_atom_type_scat_dispersion_imag
_atom_type_scat_source
C C 0.003 0.002
;International Tables for Crystallography

(1992, Vol. C, Tables 4.2.6.8 and 6.1.1.1)

;
H H 0.000 0.000
;International Tables for Crystallography

(1992, Vol. C, Table 6.1.1.2)

;
B B 0.001 0.001
;International Tables for Crystallography

(1992, Vol. C, Tables 4.2.6.8 and 6.1.1.1)

;
Cl Cl 0.148 0.159
;International Tables for Crystallography

(1992, Vol. C, Tables 4.2.6.8 and 6.1.1.1)

;
F F 0.017 0.010
;International Tables for Crystallography

(1992, Vol. C, Tables 4.2.6.8 and 6.1.1.1)

;
Ru Ru -1.259 0.836
;International Tables for Crystallography

(1992, Vol. C, Tables 4.2.6.8 and 6.1.1.1)

;
S S 0.125 0.123
;International Tables for Crystallography

(1992, Vol. C, Tables 4.2.6.8 and 6.1.1.1)

;
O O 0.011 0.006
;International Tables for Crystallography

(1992, Vol. C, Tables 4.2.6.8 and 6.1.1.1)

;

loop_
_geom_angle_atom_site_label_1
_geom_angle_atom_site_label_2
_geom_angle_atom_site_label_3
_geom_angle
_geom_angle_site_symmetry_1
_geom_angle_site_symmetry_2
_geom_angle_site_symmetry_3
_geom_angle_publ_flag
Ru(2) Ru(1) S(1) 53.1(2) 1_555 1_555 1_555 yes
Ru(2) Ru(1) S(2) 53.3(2) 1_555 1_555 1_555 yes
Ru(2) Ru(1) C(1) 122.6(7) 1_555 1_555 1_555 yes
Ru(2) Ru(1) C(2) 156.1(8) 1_555 1_555 1_555 yes
Ru(2) Ru(1) C(3) 163.8(10) 1_555 1_555 1_555 yes
Ru(2) Ru(1) C(4) 130.0(10) 1_555 1_555 1_555 yes
Ru(2) Ru(1) C(5) 111.9(7) 1_555 1_555 1_555 yes
Ru(2) Ru(1) C(23) 97.9(7) 1_555 1_555 1_555 yes
S(1) Ru(1) S(2) 106.3(3) 1_555 1_555 1_555 yes
S(1) Ru(1) C(1) 134.8(7) 1_555 1_555 1_555 yes
S(1) Ru(1) C(2) 147.6(8) 1_555 1_555 1_555 yes
S(1) Ru(1) C(3) 111.7(9) 1_555 1_555 1_555 yes
S(1) Ru(1) C(4) 90.1(9) 1_555 1_555 1_555 yes
S(1) Ru(1) C(5) 101.1(7) 1_555 1_555 1_555 yes
S(1) Ru(1) C(23) 94.0(7) 1_555 1_555 1_555 yes
S(2) Ru(1) C(1) 88.7(7) 1_555 1_555 1_555 yes
S(2) Ru(1) C(2) 105.1(8) 1_555 1_555 1_555 yes
S(2) Ru(1) C(3) 141.9(9) 1_555 1_555 1_555 yes
S(2) Ru(1) C(4) 143.2(8) 1_555 1_555 1_555 yes
S(2) Ru(1) C(5) 107.7(7) 1_555 1_555 1_555 yes
S(2) Ru(1) C(23) 92.5(10) 1_555 1_555 1_555 yes
C(1) Ru(1) C(2) 38.3(9) 1_555 1_555 1_555 yes
C(1) Ru(1) C(3) 62.3(10) 1_555 1_555 1_555 yes
C(1) Ru(1) C(4) 57(1) 1_555 1_555 1_555 yes
C(1) Ru(1) C(5) 34.3(8) 1_555 1_555 1_555 yes
C(1) Ru(1) C(23) 128.4(9) 1_555 1_555 1_555 yes
C(2) Ru(1) C(3) 36.9(10) 1_555 1_555 1_555 yes
C(2) Ru(1) C(4) 59(1) 1_555 1_555 1_555 yes
C(2) Ru(1) C(5) 61.2(10) 1_555 1_555 1_555 yes
C(2) Ru(1) C(23) 92.6(10) 1_555 1_555 1_555 yes
C(3) Ru(1) C(4) 36(1) 1_555 1_555 1_555 yes
C(3) Ru(1) C(5) 62(1) 1_555 1_555 1_555 yes
C(3) Ru(1) C(23) 87(1) 1_555 1_555 1_555 yes
C(4) Ru(1) C(5) 35.7(9) 1_555 1_555 1_555 yes
C(4) Ru(1) C(23) 119(1) 1_555 1_555 1_555 yes
C(5) Ru(1) C(23) 149(1) 1_555 1_555 1_555 yes
Ru(1) Ru(2) Cl(1) 94.3(2) 1_555 1_555 1_555 yes
Ru(1) Ru(2) S(1) 53.4(2) 1_555 1_555 1_555 yes
Ru(1) Ru(2) S(2) 53.0(2) 1_555 1_555 1_555 yes
Ru(1) Ru(2) C(11) 140.7(10) 1_555 1_555 1_555 yes
Ru(1) Ru(2) C(12) 176(1) 1_555 1_555 1_555 yes
Ru(1) Ru(2) C(13) 146(1) 1_555 1_555 1_555 yes
Ru(1) Ru(2) C(14) 116.2(6) 1_555 1_555 1_555 yes
Ru(1) Ru(2) C(15) 113.9(7) 1_555 1_555 1_555 yes
Cl(1) Ru(2) S(1) 91.2(3) 1_555 1_555 1_555 yes
Cl(1) Ru(2) S(2) 90.9(3) 1_555 1_555 1_555 yes
Cl(1) Ru(2) C(11) 106.7(9) 1_555 1_555 1_555 yes
Cl(1) Ru(2) C(12) 86.7(8) 1_555 1_555 1_555 yes
Cl(1) Ru(2) C(13) 103.3(7) 1_555 1_555 1_555 yes
Cl(1) Ru(2) C(14) 143.1(7) 1_555 1_555 1_555 yes
Cl(1) Ru(2) C(15) 144.6(7) 1_555 1_555 1_555 yes
S(1) Ru(2) S(2) 106.2(2) 1_555 1_555 1_555 yes
S(1) Ru(2) C(11) 153.6(8) 1_555 1_555 1_555 yes
S(1) Ru(2) C(12) 130(1) 1_555 1_555 1_555 yes
S(1) Ru(2) C(13) 98.0(10) 1_555 1_555 1_555 yes
S(1) Ru(2) C(14) 91.3(6) 1_555 1_555 1_555 yes
S(1) Ru(2) C(15) 122.5(7) 1_555 1_555 1_555 yes
S(2) Ru(2) C(11) 93.1(9) 1_555 1_555 1_555 yes
S(2) Ru(2) C(12) 123(1) 1_555 1_555 1_555 yes
S(2) Ru(2) C(13) 151.6(8) 1_555 1_555 1_555 yes
S(2) Ru(2) C(14) 123.4(7) 1_555 1_555 1_555 yes
S(2) Ru(2) C(15) 89.8(7) 1_555 1_555 1_555 yes
C(11) Ru(2) C(12) 35(1) 1_555 1_555 1_555 yes
C(11) Ru(2) C(13) 59(1) 1_555 1_555 1_555 yes
C(11) Ru(2) C(14) 62.7(10) 1_555 1_555 1_555 yes
C(11) Ru(2) C(15) 38.0(9) 1_555 1_555 1_555 yes
C(12) Ru(2) C(13) 35(1) 1_555 1_555 1_555 yes
C(12) Ru(2) C(14) 64.1(9) 1_555 1_555 1_555 yes
C(12) Ru(2) C(15) 63(1) 1_555 1_555 1_555 yes
C(13) Ru(2) C(14) 40.0(9) 1_555 1_555 1_555 yes
C(13) Ru(2) C(15) 64.4(9) 1_555 1_555 1_555 yes
C(14) Ru(2) C(15) 39.1(8) 1_555 1_555 1_555 yes
Ru(1) S(1) Ru(2) 73.6(2) 1_555 1_555 1_555 yes
Ru(1) S(1) C(21) 111.7(9) 1_555 1_555 1_555 yes
Ru(2) S(1) C(21) 113(1) 1_555 1_555 1_555 yes
Ru(1) S(2) Ru(2) 73.7(2) 1_555 1_555 1_555 yes
Ru(1) S(2) C(22) 112.4(7) 1_555 1_555 1_555 yes
Ru(2) S(2) C(22) 117.1(10) 1_555 1_555 1_555 yes
C(42) O(2) C(42) 46(10) 1_555 1_555 4_354 yes
Ru(1) C(1) C(2) 66(1) 1_555 1_555 1_555 yes
Ru(1) C(1) C(5) 76(1) 1_555 1_555 1_555 yes
Ru(1) C(1) C(6) 125(1) 1_555 1_555 1_555 yes
C(2) C(1) C(5) 109(2) 1_555 1_555 1_555 yes
C(2) C(1) C(6) 123(2) 1_555 1_555 1_555 yes
C(5) C(1) C(6) 127(2) 1_555 1_555 1_555 yes
Ru(1) C(2) C(1) 75(1) 1_555 1_555 1_555 yes
Ru(1) C(2) C(3) 73(1) 1_555 1_555 1_555 yes
Ru(1) C(2) C(7) 129(2) 1_555 1_555 1_555 yes
C(1) C(2) C(3) 109(2) 1_555 1_555 1_555 yes
C(1) C(2) C(7) 127(2) 1_555 1_555 1_555 yes
C(3) C(2) C(7) 121(3) 1_555 1_555 1_555 yes
Ru(1) C(3) C(2) 69(1) 1_555 1_555 1_555 yes
Ru(1) C(3) C(4) 73(1) 1_555 1_555 1_555 yes
Ru(1) C(3) C(8) 124(1) 1_555 1_555 1_555 yes
C(2) C(3) C(4) 103(2) 1_555 1_555 1_555 yes
C(2) C(3) C(8) 124(3) 1_555 1_555 1_555 yes
C(4) C(3) C(8) 131(3) 1_555 1_555 1_555 yes
Ru(1) C(4) C(3) 69(1) 1_555 1_555 1_555 yes
Ru(1) C(4) C(5) 76(1) 1_555 1_555 1_555 yes
Ru(1) C(4) C(9) 123(2) 1_555 1_555 1_555 yes
C(3) C(4) C(5) 114(3) 1_555 1_555 1_555 yes
C(3) C(4) C(9) 122(3) 1_555 1_555 1_555 yes
C(5) C(4) C(9) 123(3) 1_555 1_555 1_555 yes
Ru(1) C(5) C(1) 69(1) 1_555 1_555 1_555 yes
Ru(1) C(5) C(4) 67(1) 1_555 1_555 1_555 yes
Ru(1) C(5) C(10) 134(1) 1_555 1_555 1_555 yes
C(1) C(5) C(4) 103(2) 1_555 1_555 1_555 yes
C(1) C(5) C(10) 129(2) 1_555 1_555 1_555 yes
C(4) C(5) C(10) 126(3) 1_555 1_555 1_555 yes
Ru(2) C(11) C(12) 77(2) 1_555 1_555 1_555 yes
Ru(2) C(11) C(15) 74(1) 1_555 1_555 1_555 yes
Ru(2) C(11) C(16) 123(1) 1_555 1_555 1_555 yes
C(12) C(11) C(15) 117(2) 1_555 1_555 1_555 yes
C(12) C(11) C(16) 126(3) 1_555 1_555 1_555 yes
C(15) C(11) C(16) 115(3) 1_555 1_555 1_555 yes
Ru(2) C(12) C(11) 66(1) 1_555 1_555 1_555 yes
Ru(2) C(12) C(13) 67(1) 1_555 1_555 1_555 yes
Ru(2) C(12) C(17) 132(2) 1_555 1_555 1_555 yes
C(11) C(12) C(13) 103(2) 1_555 1_555 1_555 yes
C(11) C(12) C(17) 135(3) 1_555 1_555 1_555 yes
C(13) C(12) C(17) 120(3) 1_555 1_555 1_555 yes
Ru(2) C(13) C(12) 76(1) 1_555 1_555 1_555 yes
Ru(2) C(13) C(14) 71(1) 1_555 1_555 1_555 yes
Ru(2) C(13) C(18) 121(1) 1_555 1_555 1_555 yes
C(12) C(13) C(14) 112(2) 1_555 1_555 1_555 yes
C(12) C(13) C(18) 133(3) 1_555 1_555 1_555 yes
C(14) C(13) C(18) 113(3) 1_555 1_555 1_555 yes
Ru(2) C(14) C(13) 68(1) 1_555 1_555 1_555 yes
Ru(2) C(14) C(15) 72(1) 1_555 1_555 1_555 yes
Ru(2) C(14) C(19) 129(1) 1_555 1_555 1_555 yes
C(13) C(14) C(15) 104(2) 1_555 1_555 1_555 yes
C(13) C(14) C(19) 129(2) 1_555 1_555 1_555 yes
C(15) C(14) C(19) 125(2) 1_555 1_555 1_555 yes
Ru(2) C(15) C(11) 67(1) 1_555 1_555 1_555 yes
Ru(2) C(15) C(14) 68(1) 1_555 1_555 1_555 yes
Ru(2) C(15) C(20) 126(1) 1_555 1_555 1_555 yes
C(11) C(15) C(14) 101(2) 1_555 1_555 1_555 yes
C(11) C(15) C(20) 134(2) 1_555 1_555 1_555 yes
C(14) C(15) C(20) 124(2) 1_555 1_555 1_555 yes
Ru(1) C(23) C(24) 171(2) 1_555 1_555 1_555 yes
C(23) C(24) C(25) 174(2) 1_555 1_555 1_555 yes
C(24) C(25) C(26) 115(2) 1_555 1_555 1_555 yes
C(24) C(25) C(34) 118(2) 1_555 1_555 1_555 yes
C(26) C(25) C(34) 124(2) 1_555 1_555 1_555 yes
C(25) C(26) C(27) 124(2) 1_555 1_555 1_555 yes
C(25) C(26) C(32) 114(2) 1_555 1_555 1_555 yes
C(27) C(26) C(32) 121(2) 1_555 1_555 1_555 yes
C(26) C(27) C(28) 118(2) 1_555 1_555 1_555 yes
C(27) C(28) C(29) 125(2) 1_555 1_555 1_555 yes
C(28) C(29) C(30) 123(3) 1_555 1_555 1_555 yes
C(28) C(29) C(31) 117(2) 1_555 1_555 1_555 yes
C(30) C(29) C(31) 119(2) 1_555 1_555 1_555 yes
C(29) C(31) C(32) 116(2) 1_555 1_555 1_555 yes
C(26) C(32) C(31) 121(2) 1_555 1_555 1_555 yes
C(34) C(33) C(35) 116(2) 1_555 1_555 1_555 yes
C(25) C(34) C(33) 120(2) 1_555 1_555 1_555 yes
C(25) C(34) C(36) 119(2) 1_555 1_555 1_555 yes
C(33) C(34) C(36) 119(2) 1_555 1_555 1_555 yes
C(33) C(35) C(37) 124(2) 1_555 1_555 1_555 yes
C(34) C(36) C(38) 116(2) 1_555 1_555 1_555 yes
C(35) C(37) C(38) 120(2) 1_555 1_555 1_555 yes
C(35) C(37) C(39) 121(2) 1_555 1_555 1_555 yes
C(38) C(37) C(39) 116(2) 1_555 1_555 1_555 yes
C(36) C(38) C(37) 121(2) 1_555 1_555 1_555 yes
C(41) C(40) C(41) 113(12) 1_555 1_555 2_545 yes
O(2) C(42) C(42) 66(5) 1_555 1_555 4_354 yes
O(2) C(42) C(43) 100(13) 1_555 1_555 1_555 yes
O(2) C(42) C(43) 82(9) 1_555 1_555 4_354 yes
C(42) C(42) C(43) 80(16) 4_354 1_555 1_555 yes
C(42) C(42) C(43) 42(8) 4_354 1_555 4_354 yes
C(43) C(42) C(43) 115(17) 1_555 1_555 4_354 yes
C(42) C(43) C(42) 57(16) 1_555 1_555 4_354 yes
F(1) B(1) F(1) 162(29) 1_555 1_555 4_353 yes
F(1) B(1) F(2) 87(13) 1_555 1_555 1_555 yes
F(1) B(1) F(2) 77(11) 1_555 1_555 4_353 yes
F(1) B(1) F(2) 77(11) 4_353 1_555 1_555 yes
F(1) B(1) F(2) 87(13) 4_353 1_555 4_353 yes
F(2) B(1) F(2) 69(12) 1_555 1_555 4_353 yes

loop_
_geom_bond_atom_site_label_1
_geom_bond_atom_site_label_2
_geom_bond_distance
_geom_bond_site_symmetry_1
_geom_bond_site_symmetry_2
_geom_bond_publ_flag
Ru(1) Ru(2) 2.768(3) 1_555 1_555 yes
Ru(1) S(1) 2.316(7) 1_555 1_555 yes
Ru(1) S(2) 2.303(6) 1_555 1_555 yes
Ru(1) C(1) 2.26(2) 1_555 1_555 yes
Ru(1) C(2) 2.15(3) 1_555 1_555 yes
Ru(1) C(3) 2.19(3) 1_555 1_555 yes
Ru(1) C(4) 2.24(3) 1_555 1_555 yes
Ru(1) C(5) 2.35(3) 1_555 1_555 yes
Ru(1) C(23) 1.91(2) 1_555 1_555 yes
Ru(2) Cl(1) 2.396(7) 1_555 1_555 yes
Ru(2) S(1) 2.307(7) 1_555 1_555 yes
Ru(2) S(2) 2.312(6) 1_555 1_555 yes
Ru(2) C(11) 2.18(3) 1_555 1_555 yes
Ru(2) C(12) 2.31(3) 1_555 1_555 yes
Ru(2) C(13) 2.20(3) 1_555 1_555 yes
Ru(2) C(14) 2.23(2) 1_555 1_555 yes
Ru(2) C(15) 2.28(2) 1_555 1_555 yes
S(1) C(21) 1.80(3) 1_555 1_555 yes
S(2) C(22) 1.86(2) 1_555 1_555 yes
F(1) B(1) 1.37(8) 1_555 1_555 yes
F(2) B(1) 1.8(2) 1_555 1_555 yes
O(2) C(42) 1.7(2) 1_555 1_555 yes
O(2) C(42) 1.7(2) 1_555 4_354 yes
C(1) C(2) 1.45(3) 1_555 1_555 yes
C(1) C(5) 1.36(3) 1_555 1_555 yes
C(1) C(6) 1.57(4) 1_555 1_555 yes
C(2) C(3) 1.37(4) 1_555 1_555 yes
C(2) C(7) 1.47(4) 1_555 1_555 yes
C(3) C(4) 1.39(4) 1_555 1_555 yes
C(3) C(8) 1.53(4) 1_555 1_555 yes
C(4) C(5) 1.41(4) 1_555 1_555 yes
C(4) C(9) 1.61(4) 1_555 1_555 yes
C(5) C(10) 1.48(4) 1_555 1_555 yes
C(11) C(12) 1.39(4) 1_555 1_555 yes
C(11) C(15) 1.45(4) 1_555 1_555 yes
C(11) C(16) 1.59(4) 1_555 1_555 yes
C(12) C(13) 1.38(4) 1_555 1_555 yes
C(12) C(17) 1.43(4) 1_555 1_555 yes
C(13) C(14) 1.51(3) 1_555 1_555 yes
C(13) C(18) 1.61(4) 1_555 1_555 yes
C(14) C(15) 1.51(3) 1_555 1_555 yes
C(14) C(19) 1.52(3) 1_555 1_555 yes
C(15) C(20) 1.45(4) 1_555 1_555 yes
C(23) C(24) 1.20(3) 1_555 1_555 yes
C(24) C(25) 1.47(3) 1_555 1_555 yes
C(25) C(26) 1.50(3) 1_555 1_555 yes
C(25) C(34) 1.44(3) 1_555 1_555 yes
C(26) C(27) 1.38(3) 1_555 1_555 yes
C(26) C(32) 1.37(3) 1_555 1_555 yes
C(27) C(28) 1.33(3) 1_555 1_555 yes
C(28) C(29) 1.34(4) 1_555 1_555 yes
C(29) C(30) 1.51(4) 1_555 1_555 yes
C(29) C(31) 1.49(4) 1_555 1_555 yes
C(31) C(32) 1.38(4) 1_555 1_555 yes
C(33) C(34) 1.46(3) 1_555 1_555 yes
C(33) C(35) 1.34(4) 1_555 1_555 yes
C(34) C(36) 1.42(3) 1_555 1_555 yes
C(35) C(37) 1.29(4) 1_555 1_555 yes
C(36) C(38) 1.38(3) 1_555 1_555 yes
C(37) C(38) 1.39(3) 1_555 1_555 yes
C(37) C(39) 1.62(3) 1_555 1_555 yes
C(40) C(41) 1.22(9) 1_555 1_555 yes
C(40) C(41) 1.22(9) 1_555 2_545 yes
C(42) C(42) 1.3(3) 1_555 4_354 yes
C(42) C(43) 1.1(2) 1_555 1_555 yes
C(42) C(43) 1.6(2) 1_555 4_354 yes

loop_
_geom_contact_atom_site_label_1
_geom_contact_atom_site_label_2
_geom_contact_distance
_geom_contact_site_symmetry_1
_geom_contact_site_symmetry_2
Ru(1) Ru(2) 2.768(3) 1_555 1_555
F(1) F(1) 2.7(1) 1_555 4_353
F(1) C(21) 3.16(6) 1_555 7_344
F(1) C(9) 3.31(6) 1_555 6_344
F(1) C(28) 3.59(6) 1_555 6_444
F(2) C(21) 3.47(5) 1_555 7_344
F(2) C(10) 3.49(5) 1_555 7_444
O(1) C(38) 3.57(4) 1_555 1_555
O(1) C(17) 3.57(4) 1_555 6_445
O(2) C(31) 3.2(1) 1_555 5_455
O(2) C(31) 3.2(1) 1_555 8_354
C(11) C(39) 3.48(4) 1_555 5_555
C(13) C(38) 3.52(3) 1_555 5_555
C(15) C(39) 3.59(4) 1_555 5_555
C(28) B(1) 3.3(3) 1_555 6_544
C(35) C(40) 3.40(10) 1_555 1_655
C(35) C(41) 3.58(7) 1_555 1_655
C(37) C(39) 3.46(4) 1_555 2_545
C(38) C(39) 3.60(4) 1_555 2_545

loop_
_geom_torsion_atom_site_label_1
_geom_torsion_atom_site_label_2
_geom_torsion_atom_site_label_3
_geom_torsion_atom_site_label_4
_geom_torsion
_geom_torsion_site_symmetry_1
_geom_torsion_site_symmetry_2
_geom_torsion_site_symmetry_3
_geom_torsion_site_symmetry_4
_geom_torsion_publ_flag
Ru(1) Ru(2) S(1) C(21) 106(1) 1_555 1_555 1_555 1_555 yes
Ru(1) Ru(2) S(2) C(22) -107.3(8) 1_555 1_555 1_555 1_555 yes
Ru(1) Ru(2) C(11) C(12) -178(1) 1_555 1_555 1_555 1_555 yes
Ru(1) Ru(2) C(11) C(15) 58(2) 1_555 1_555 1_555 1_555 yes
Ru(1) Ru(2) C(11) C(16) -52(3) 1_555 1_555 1_555 1_555 yes
Ru(1) Ru(2) C(12) C(11) 17(13) 1_555 1_555 1_555 1_555 yes
Ru(1) Ru(2) C(12) C(13) 134(11) 1_555 1_555 1_555 1_555 yes
Ru(1) Ru(2) C(12) C(17) -113(11) 1_555 1_555 1_555 1_555 yes
Ru(1) Ru(2) C(13) C(12) -175(1) 1_555 1_555 1_555 1_555 yes
Ru(1) Ru(2) C(13) C(14) -55(2) 1_555 1_555 1_555 1_555 yes
Ru(1) Ru(2) C(13) C(18) 51(3) 1_555 1_555 1_555 1_555 yes
Ru(1) Ru(2) C(14) C(13) 150(1) 1_555 1_555 1_555 1_555 yes
Ru(1) Ru(2) C(14) C(15) -96(1) 1_555 1_555 1_555 1_555 yes
Ru(1) Ru(2) C(14) C(19) 25(2) 1_555 1_555 1_555 1_555 yes
Ru(1) Ru(2) C(15) C(11) -143(1) 1_555 1_555 1_555 1_555 yes
Ru(1) Ru(2) C(15) C(14) 102(1) 1_555 1_555 1_555 1_555 yes
Ru(1) Ru(2) C(15) C(20) -15(2) 1_555 1_555 1_555 1_555 yes
Ru(1) S(1) Ru(2) Cl(1) -94.5(2) 1_555 1_555 1_555 1_555 yes
Ru(1) S(1) Ru(2) S(2) -3.2(3) 1_555 1_555 1_555 1_555 yes
Ru(1) S(1) Ru(2) C(11) 132(2) 1_555 1_555 1_555 1_555 yes
Ru(1) S(1) Ru(2) C(12) 178.8(10) 1_555 1_555 1_555 1_555 yes
Ru(1) S(1) Ru(2) C(13) 161.9(7) 1_555 1_555 1_555 1_555 yes
Ru(1) S(1) Ru(2) C(14) 122.3(7) 1_555 1_555 1_555 1_555 yes
Ru(1) S(1) Ru(2) C(15) 97.2(8) 1_555 1_555 1_555 1_555 yes
Ru(1) S(2) Ru(2) Cl(1) 94.7(2) 1_555 1_555 1_555 1_555 yes
Ru(1) S(2) Ru(2) S(1) 3.2(3) 1_555 1_555 1_555 1_555 yes
Ru(1) S(2) Ru(2) C(11) -158.6(9) 1_555 1_555 1_555 1_555 yes
Ru(1) S(2) Ru(2) C(12) -178.6(9) 1_555 1_555 1_555 1_555 yes
Ru(1) S(2) Ru(2) C(13) -144(1) 1_555 1_555 1_555 1_555 yes
Ru(1) S(2) Ru(2) C(14) -99.6(7) 1_555 1_555 1_555 1_555 yes
Ru(1) S(2) Ru(2) C(15) -120.7(7) 1_555 1_555 1_555 1_555 yes
Ru(1) C(1) C(2) C(3) 65(1) 1_555 1_555 1_555 1_555 yes
Ru(1) C(1) C(2) C(7) -129(3) 1_555 1_555 1_555 1_555 yes
Ru(1) C(1) C(5) C(4) -59(1) 1_555 1_555 1_555 1_555 yes
Ru(1) C(1) C(5) C(10) 131(2) 1_555 1_555 1_555 1_555 yes
Ru(1) C(2) C(1) C(5) -64(1) 1_555 1_555 1_555 1_555 yes
Ru(1) C(2) C(1) C(6) 118(2) 1_555 1_555 1_555 1_555 yes
Ru(1) C(2) C(3) C(4) 66(1) 1_555 1_555 1_555 1_555 yes
Ru(1) C(2) C(3) C(8) -118(2) 1_555 1_555 1_555 1_555 yes
Ru(1) C(3) C(2) C(1) -67(1) 1_555 1_555 1_555 1_555 yes
Ru(1) C(3) C(2) C(7) 126(2) 1_555 1_555 1_555 1_555 yes
Ru(1) C(3) C(4) C(5) 63(2) 1_555 1_555 1_555 1_555 yes
Ru(1) C(3) C(4) C(9) -117(2) 1_555 1_555 1_555 1_555 yes
Ru(1) C(4) C(3) C(2) -63(1) 1_555 1_555 1_555 1_555 yes
Ru(1) C(4) C(3) C(8) 122(3) 1_555 1_555 1_555 1_555 yes
Ru(1) C(4) C(5) C(1) 60(1) 1_555 1_555 1_555 1_555 yes
Ru(1) C(4) C(5) C(10) -130(2) 1_555 1_555 1_555 1_555 yes
Ru(1) C(5) C(1) C(2) 58(1) 1_555 1_555 1_555 1_555 yes
Ru(1) C(5) C(1) C(6) -124(2) 1_555 1_555 1_555 1_555 yes
Ru(1) C(5) C(4) C(3) -60(2) 1_555 1_555 1_555 1_555 yes
Ru(1) C(5) C(4) C(9) 121(2) 1_555 1_555 1_555 1_555 yes
Ru(1) C(23) C(24) C(25) 52(47) 1_555 1_555 1_555 1_555 yes
Ru(2) Ru(1) S(1) C(21) -109(1) 1_555 1_555 1_555 1_555 yes
Ru(2) Ru(1) S(2) C(22) 113(1) 1_555 1_555 1_555 1_555 yes
Ru(2) Ru(1) C(1) C(2) 160(1) 1_555 1_555 1_555 1_555 yes
Ru(2) Ru(1) C(1) C(5) -81(1) 1_555 1_555 1_555 1_555 yes
Ru(2) Ru(1) C(1) C(6) 44(2) 1_555 1_555 1_555 1_555 yes
Ru(2) Ru(1) C(2) C(1) -44(2) 1_555 1_555 1_555 1_555 yes
Ru(2) Ru(1) C(2) C(3) -160(1) 1_555 1_555 1_555 1_555 yes
Ru(2) Ru(1) C(2) C(7) 82(3) 1_555 1_555 1_555 1_555 yes
Ru(2) Ru(1) C(3) C(2) 151(2) 1_555 1_555 1_555 1_555 yes
Ru(2) Ru(1) C(3) C(4) 39(3) 1_555 1_555 1_555 1_555 yes
Ru(2) Ru(1) C(3) C(8) -89(4) 1_555 1_555 1_555 1_555 yes
Ru(2) Ru(1) C(4) C(3) -166(1) 1_555 1_555 1_555 1_555 yes
Ru(2) Ru(1) C(4) C(5) 70(2) 1_555 1_555 1_555 1_555 yes
Ru(2) Ru(1) C(4) C(9) -50(3) 1_555 1_555 1_555 1_555 yes
Ru(2) Ru(1) C(5) C(1) 116(1) 1_555 1_555 1_555 1_555 yes
Ru(2) Ru(1) C(5) C(4) -128(1) 1_555 1_555 1_555 1_555 yes
Ru(2) Ru(1) C(5) C(10) -9(3) 1_555 1_555 1_555 1_555 yes
Ru(2) Ru(1) C(23) C(24) 178(17) 1_555 1_555 1_555 1_555 yes
Ru(2) S(1) Ru(1) S(2) 3.2(3) 1_555 1_555 1_555 1_555 yes
Ru(2) S(1) Ru(1) C(1) -101(1) 1_555 1_555 1_555 1_555 yes
Ru(2) S(1) Ru(1) C(2) -161(1) 1_555 1_555 1_555 1_555 yes
Ru(2) S(1) Ru(1) C(3) -173.6(9) 1_555 1_555 1_555 1_555 yes
Ru(2) S(1) Ru(1) C(4) -143.4(9) 1_555 1_555 1_555 1_555 yes
Ru(2) S(1) Ru(1) C(5) -109.2(7) 1_555 1_555 1_555 1_555 yes
Ru(2) S(1) Ru(1) C(23) 97.0(9) 1_555 1_555 1_555 1_555 yes
Ru(2) S(2) Ru(1) S(1) -3.2(3) 1_555 1_555 1_555 1_555 yes
Ru(2) S(2) Ru(1) C(1) 133.5(6) 1_555 1_555 1_555 1_555 yes
Ru(2) S(2) Ru(1) C(2) 168.6(7) 1_555 1_555 1_555 1_555 yes
Ru(2) S(2) Ru(1) C(3) 172(1) 1_555 1_555 1_555 1_555 yes
Ru(2) S(2) Ru(1) C(4) 110(1) 1_555 1_555 1_555 1_555 yes
Ru(2) S(2) Ru(1) C(5) 104.5(7) 1_555 1_555 1_555 1_555 yes
Ru(2) S(2) Ru(1) C(23) -98.0(7) 1_555 1_555 1_555 1_555 yes
Ru(2) C(11) C(12) C(13) -58(2) 1_555 1_555 1_555 1_555 yes
Ru(2) C(11) C(12) C(17) 127(3) 1_555 1_555 1_555 1_555 yes
Ru(2) C(11) C(15) C(14) 60(1) 1_555 1_555 1_555 1_555 yes
Ru(2) C(11) C(15) C(20) -119(3) 1_555 1_555 1_555 1_555 yes
Ru(2) C(12) C(11) C(15) 65(2) 1_555 1_555 1_555 1_555 yes
Ru(2) C(12) C(11) C(16) -122(2) 1_555 1_555 1_555 1_555 yes
Ru(2) C(12) C(13) C(14) -62(1) 1_555 1_555 1_555 1_555 yes
Ru(2) C(12) C(13) C(18) 121(3) 1_555 1_555 1_555 1_555 yes
Ru(2) C(13) C(12) C(11) 57(2) 1_555 1_555 1_555 1_555 yes
Ru(2) C(13) C(12) C(17) -127(2) 1_555 1_555 1_555 1_555 yes
Ru(2) C(13) C(14) C(15) -64(1) 1_555 1_555 1_555 1_555 yes
Ru(2) C(13) C(14) C(19) 124(2) 1_555 1_555 1_555 1_555 yes
Ru(2) C(14) C(13) C(12) 65(2) 1_555 1_555 1_555 1_555 yes
Ru(2) C(14) C(13) C(18) -117(2) 1_555 1_555 1_555 1_555 yes
Ru(2) C(14) C(15) C(11) -59(1) 1_555 1_555 1_555 1_555 yes
Ru(2) C(14) C(15) C(20) 120(2) 1_555 1_555 1_555 1_555 yes
Ru(2) C(15) C(11) C(12) -66(2) 1_555 1_555 1_555 1_555 yes
Ru(2) C(15) C(11) C(16) 120(2) 1_555 1_555 1_555 1_555 yes
Ru(2) C(15) C(14) C(13) 61(1) 1_555 1_555 1_555 1_555 yes
Ru(2) C(15) C(14) C(19) -126(2) 1_555 1_555 1_555 1_555 yes
Cl(1) Ru(2) Ru(1) S(1) 88.3(3) 1_555 1_555 1_555 1_555 yes
Cl(1) Ru(2) Ru(1) S(2) -87.9(3) 1_555 1_555 1_555 1_555 yes
Cl(1) Ru(2) Ru(1) C(1) -147.2(9) 1_555 1_555 1_555 1_555 yes
Cl(1) Ru(2) Ru(1) C(2) -116(1) 1_555 1_555 1_555 1_555 yes
Cl(1) Ru(2) Ru(1) C(3) 109(2) 1_555 1_555 1_555 1_555 yes
Cl(1) Ru(2) Ru(1) C(4) 139(1) 1_555 1_555 1_555 1_555 yes
Cl(1) Ru(2) Ru(1) C(5) 175.8(7) 1_555 1_555 1_555 1_555 yes
Cl(1) Ru(2) Ru(1) C(23) -0.7(9) 1_555 1_555 1_555 1_555 yes
Cl(1) Ru(2) S(1) C(21) 12(1) 1_555 1_555 1_555 1_555 yes
Cl(1) Ru(2) S(2) C(22) -12.6(8) 1_555 1_555 1_555 1_555 yes
Cl(1) Ru(2) C(11) C(12) -58(1) 1_555 1_555 1_555 1_555 yes
Cl(1) Ru(2) C(11) C(15) 177(1) 1_555 1_555 1_555 1_555 yes
Cl(1) Ru(2) C(11) C(16) 66(2) 1_555 1_555 1_555 1_555 yes
Cl(1) Ru(2) C(12) C(11) 124(1) 1_555 1_555 1_555 1_555 yes
Cl(1) Ru(2) C(12) C(13) -118(1) 1_555 1_555 1_555 1_555 yes
Cl(1) Ru(2) C(12) C(17) -6(4) 1_555 1_555 1_555 1_555 yes
Cl(1) Ru(2) C(13) C(12) 64(1) 1_555 1_555 1_555 1_555 yes
Cl(1) Ru(2) C(13) C(14) -175(1) 1_555 1_555 1_555 1_555 yes
Cl(1) Ru(2) C(13) C(18) -69(2) 1_555 1_555 1_555 1_555 yes
Cl(1) Ru(2) C(14) C(13) 7(2) 1_555 1_555 1_555 1_555 yes
Cl(1) Ru(2) C(14) C(15) 120(1) 1_555 1_555 1_555 1_555 yes
Cl(1) Ru(2) C(14) C(19) -117(2) 1_555 1_555 1_555 1_555 yes
Cl(1) Ru(2) C(15) C(11) -3(2) 1_555 1_555 1_555 1_555 yes
Cl(1) Ru(2) C(15) C(14) -117(1) 1_555 1_555 1_555 1_555 yes
Cl(1) Ru(2) C(15) C(20) 124(2) 1_555 1_555 1_555 1_555 yes
S(1) Ru(1) Ru(2) S(2) 176.2(3) 1_555 1_555 1_555 1_555 yes
S(1) Ru(1) Ru(2) C(11) -148(1) 1_555 1_555 1_555 1_555 yes
S(1) Ru(1) Ru(2) C(12) -164(11) 1_555 1_555 1_555 1_555 yes
S(1) Ru(1) Ru(2) C(13) -34(1) 1_555 1_555 1_555 1_555 yes
S(1) Ru(1) Ru(2) C(14) -70.4(8) 1_555 1_555 1_555 1_555 yes
S(1) Ru(1) Ru(2) C(15) -113.7(8) 1_555 1_555 1_555 1_555 yes
S(1) Ru(1) S(2) C(22) 109(1) 1_555 1_555 1_555 1_555 yes
S(1) Ru(1) C(1) C(2) -131(1) 1_555 1_555 1_555 1_555 yes
S(1) Ru(1) C(1) C(5) -13(2) 1_555 1_555 1_555 1_555 yes
S(1) Ru(1) C(1) C(6) 113(1) 1_555 1_555 1_555 1_555 yes
S(1) Ru(1) C(2) C(1) 97(1) 1_555 1_555 1_555 1_555 yes
S(1) Ru(1) C(2) C(3) -18(2) 1_555 1_555 1_555 1_555 yes
S(1) Ru(1) C(2) C(7) -135(2) 1_555 1_555 1_555 1_555 yes
S(1) Ru(1) C(3) C(2) 169(1) 1_555 1_555 1_555 1_555 yes
S(1) Ru(1) C(3) C(4) 57(1) 1_555 1_555 1_555 1_555 yes
S(1) Ru(1) C(3) C(8) -71(3) 1_555 1_555 1_555 1_555 yes
S(1) Ru(1) C(4) C(3) -128(1) 1_555 1_555 1_555 1_555 yes
S(1) Ru(1) C(4) C(5) 109(1) 1_555 1_555 1_555 1_555 yes
S(1) Ru(1) C(4) C(9) -11(2) 1_555 1_555 1_555 1_555 yes
S(1) Ru(1) C(5) C(1) 170(1) 1_555 1_555 1_555 1_555 yes
S(1) Ru(1) C(5) C(4) -74(2) 1_555 1_555 1_555 1_555 yes
S(1) Ru(1) C(5) C(10) 45(3) 1_555 1_555 1_555 1_555 yes
S(1) Ru(1) C(23) C(24) 125(17) 1_555 1_555 1_555 1_555 yes
S(1) Ru(2) Ru(1) S(2) -176.2(3) 1_555 1_555 1_555 1_555 yes
S(1) Ru(2) Ru(1) C(1) 124.5(9) 1_555 1_555 1_555 1_555 yes
S(1) Ru(2) Ru(1) C(2) 155(1) 1_555 1_555 1_555 1_555 yes
S(1) Ru(2) Ru(1) C(3) 21(2) 1_555 1_555 1_555 1_555 yes
S(1) Ru(2) Ru(1) C(4) 51(1) 1_555 1_555 1_555 1_555 yes
S(1) Ru(2) Ru(1) C(5) 87.6(8) 1_555 1_555 1_555 1_555 yes
S(1) Ru(2) Ru(1) C(23) -89.0(9) 1_555 1_555 1_555 1_555 yes
S(1) Ru(2) S(2) C(22) -104.1(8) 1_555 1_555 1_555 1_555 yes
S(1) Ru(2) C(11) C(12) 71(3) 1_555 1_555 1_555 1_555 yes
S(1) Ru(2) C(11) C(15) -51(3) 1_555 1_555 1_555 1_555 yes
S(1) Ru(2) C(11) C(16) -162(1) 1_555 1_555 1_555 1_555 yes
S(1) Ru(2) C(12) C(11) -146(1) 1_555 1_555 1_555 1_555 yes
S(1) Ru(2) C(12) C(13) -29(2) 1_555 1_555 1_555 1_555 yes
S(1) Ru(2) C(12) C(17) 82(4) 1_555 1_555 1_555 1_555 yes
S(1) Ru(2) C(13) C(12) 157(1) 1_555 1_555 1_555 1_555 yes
S(1) Ru(2) C(13) C(14) -82(1) 1_555 1_555 1_555 1_555 yes
S(1) Ru(2) C(13) C(18) 23(2) 1_555 1_555 1_555 1_555 yes
S(1) Ru(2) C(14) C(13) 100(1) 1_555 1_555 1_555 1_555 yes
S(1) Ru(2) C(14) C(15) -145(1) 1_555 1_555 1_555 1_555 yes
S(1) Ru(2) C(14) C(19) -24(2) 1_555 1_555 1_555 1_555 yes
S(1) Ru(2) C(15) C(11) 155(1) 1_555 1_555 1_555 1_555 yes
S(1) Ru(2) C(15) C(14) 42(1) 1_555 1_555 1_555 1_555 yes
S(1) Ru(2) C(15) C(20) -75(2) 1_555 1_555 1_555 1_555 yes
S(2) Ru(1) Ru(2) C(11) 35(1) 1_555 1_555 1_555 1_555 yes
S(2) Ru(1) Ru(2) C(12) 18(11) 1_555 1_555 1_555 1_555 yes
S(2) Ru(1) Ru(2) C(13) 149(1) 1_555 1_555 1_555 1_555 yes
S(2) Ru(1) Ru(2) C(14) 113.4(8) 1_555 1_555 1_555 1_555 yes
S(2) Ru(1) Ru(2) C(15) 70.1(8) 1_555 1_555 1_555 1_555 yes
S(2) Ru(1) S(1) C(21) -106(1) 1_555 1_555 1_555 1_555 yes
S(2) Ru(1) C(1) C(2) 116(1) 1_555 1_555 1_555 1_555 yes
S(2) Ru(1) C(1) C(5) -124(1) 1_555 1_555 1_555 1_555 yes
S(2) Ru(1) C(1) C(6) 1(1) 1_555 1_555 1_555 1_555 yes
S(2) Ru(1) C(2) C(1) -67(1) 1_555 1_555 1_555 1_555 yes
S(2) Ru(1) C(2) C(3) 176(1) 1_555 1_555 1_555 1_555 yes
S(2) Ru(1) C(2) C(7) 59(3) 1_555 1_555 1_555 1_555 yes
S(2) Ru(1) C(3) C(2) -5(2) 1_555 1_555 1_555 1_555 yes
S(2) Ru(1) C(3) C(4) -117(2) 1_555 1_555 1_555 1_555 yes
S(2) Ru(1) C(3) C(8) 113(2) 1_555 1_555 1_555 1_555 yes
S(2) Ru(1) C(4) C(3) 113(2) 1_555 1_555 1_555 1_555 yes
S(2) Ru(1) C(4) C(5) -9(2) 1_555 1_555 1_555 1_555 yes
S(2) Ru(1) C(4) C(9) -129(2) 1_555 1_555 1_555 1_555 yes
S(2) Ru(1) C(5) C(1) 59(1) 1_555 1_555 1_555 1_555 yes
S(2) Ru(1) C(5) C(4) 174(1) 1_555 1_555 1_555 1_555 yes
S(2) Ru(1) C(5) C(10) -66(3) 1_555 1_555 1_555 1_555 yes
S(2) Ru(1) C(23) C(24) -128(17) 1_555 1_555 1_555 1_555 yes
S(2) Ru(2) Ru(1) C(1) -59.3(9) 1_555 1_555 1_555 1_555 yes
S(2) Ru(2) Ru(1) C(2) -28(1) 1_555 1_555 1_555 1_555 yes
S(2) Ru(2) Ru(1) C(3) -162(2) 1_555 1_555 1_555 1_555 yes
S(2) Ru(2) Ru(1) C(4) -132(1) 1_555 1_555 1_555 1_555 yes
S(2) Ru(2) Ru(1) C(5) -96.3(8) 1_555 1_555 1_555 1_555 yes
S(2) Ru(2) Ru(1) C(23) 87.2(9) 1_555 1_555 1_555 1_555 yes
S(2) Ru(2) S(1) C(21) 103(1) 1_555 1_555 1_555 1_555 yes
S(2) Ru(2) C(11) C(12) -150(1) 1_555 1_555 1_555 1_555 yes
S(2) Ru(2) C(11) C(15) 85(1) 1_555 1_555 1_555 1_555 yes
S(2) Ru(2) C(11) C(16) -24(2) 1_555 1_555 1_555 1_555 yes
S(2) Ru(2) C(12) C(11) 35(2) 1_555 1_555 1_555 1_555 yes
S(2) Ru(2) C(12) C(13) 152(1) 1_555 1_555 1_555 1_555 yes
S(2) Ru(2) C(12) C(17) -95(4) 1_555 1_555 1_555 1_555 yes
S(2) Ru(2) C(13) C(12) -53(2) 1_555 1_555 1_555 1_555 yes
S(2) Ru(2) C(13) C(14) 66(2) 1_555 1_555 1_555 1_555 yes
S(2) Ru(2) C(13) C(18) 172(1) 1_555 1_555 1_555 1_555 yes
S(2) Ru(2) C(14) C(13) -148(1) 1_555 1_555 1_555 1_555 yes
S(2) Ru(2) C(14) C(15) -34(1) 1_555 1_555 1_555 1_555 yes
S(2) Ru(2) C(14) C(19) 86(2) 1_555 1_555 1_555 1_555 yes
S(2) Ru(2) C(15) C(11) -95(1) 1_555 1_555 1_555 1_555 yes
S(2) Ru(2) C(15) C(14) 151(1) 1_555 1_555 1_555 1_555 yes
S(2) Ru(2) C(15) C(20) 33(2) 1_555 1_555 1_555 1_555 yes
O(2) C(42) C(42) C(43) 105(13) 1_555 1_555 4_354 1_555 yes
O(2) C(42) C(42) C(43) -105(13) 1_555 1_555 4_354 4_354 yes
O(2) C(42) C(43) C(42) -64(8) 1_555 1_555 1_555 4_354 yes
O(2) C(42) C(43) C(42) 63(11) 1_555 1_555 4_354 4_354 yes
O(2) C(42) C(42) C(43) -105(13) 1_555 4_354 1_555 1_555 yes
O(2) C(42) C(42) C(43) 105(13) 1_555 4_354 1_555 4_354 yes
O(2) C(42) C(43) C(42) 63(11) 1_555 4_354 1_555 1_555 yes
O(2) C(42) C(43) C(42) -64(8) 1_555 4_354 4_354 1_555 yes
C(1) Ru(1) Ru(2) C(11) -24(1) 1_555 1_555 1_555 1_555 yes
C(1) Ru(1) Ru(2) C(12) -40(11) 1_555 1_555 1_555 1_555 yes
C(1) Ru(1) Ru(2) C(13) 90(1) 1_555 1_555 1_555 1_555 yes
C(1) Ru(1) Ru(2) C(14) 54(1) 1_555 1_555 1_555 1_555 yes
C(1) Ru(1) Ru(2) C(15) 10(1) 1_555 1_555 1_555 1_555 yes
C(1) Ru(1) S(1) C(21) 148(1) 1_555 1_555 1_555 1_555 yes
C(1) Ru(1) S(2) C(22) -113(1) 1_555 1_555 1_555 1_555 yes
C(1) Ru(1) C(2) C(3) -115(2) 1_555 1_555 1_555 1_555 yes
C(1) Ru(1) C(2) C(7) 127(3) 1_555 1_555 1_555 1_555 yes
C(1) Ru(1) C(3) C(2) 39(1) 1_555 1_555 1_555 1_555 yes
C(1) Ru(1) C(3) C(4) -72(1) 1_555 1_555 1_555 1_555 yes
C(1) Ru(1) C(3) C(8) 158(3) 1_555 1_555 1_555 1_555 yes
C(1) Ru(1) C(4) C(3) 85(1) 1_555 1_555 1_555 1_555 yes
C(1) Ru(1) C(4) C(5) -37(1) 1_555 1_555 1_555 1_555 yes
C(1) Ru(1) C(4) C(9) -158(3) 1_555 1_555 1_555 1_555 yes
C(1) Ru(1) C(5) C(4) 115(2) 1_555 1_555 1_555 1_555 yes
C(1) Ru(1) C(5) C(10) -125(3) 1_555 1_555 1_555 1_555 yes
C(1) Ru(1) C(23) C(24) -38(18) 1_555 1_555 1_555 1_555 yes
C(1) C(2) Ru(1) C(3) 115(2) 1_555 1_555 1_555 1_555 yes
C(1) C(2) Ru(1) C(4) 75(1) 1_555 1_555 1_555 1_555 yes
C(1) C(2) Ru(1) C(5) 34(1) 1_555 1_555 1_555 1_555 yes
C(1) C(2) Ru(1) C(23) -161(1) 1_555 1_555 1_555 1_555 yes
C(1) C(2) C(3) C(4) 0(3) 1_555 1_555 1_555 1_555 yes
C(1) C(2) C(3) C(8) 173(2) 1_555 1_555 1_555 1_555 yes
C(1) C(5) Ru(1) C(2) -38(1) 1_555 1_555 1_555 1_555 yes
C(1) C(5) Ru(1) C(3) -80(1) 1_555 1_555 1_555 1_555 yes
C(1) C(5) Ru(1) C(4) -115(2) 1_555 1_555 1_555 1_555 yes
C(1) C(5) Ru(1) C(23) -70(2) 1_555 1_555 1_555 1_555 yes
C(1) C(5) C(4) C(3) 0(3) 1_555 1_555 1_555 1_555 yes
C(1) C(5) C(4) C(9) -177(2) 1_555 1_555 1_555 1_555 yes
C(2) Ru(1) Ru(2) C(11) 7(2) 1_555 1_555 1_555 1_555 yes
C(2) Ru(1) Ru(2) C(12) -9(12) 1_555 1_555 1_555 1_555 yes
C(2) Ru(1) Ru(2) C(13) 121(2) 1_555 1_555 1_555 1_555 yes
C(2) Ru(1) Ru(2) C(14) 85(1) 1_555 1_555 1_555 1_555 yes
C(2) Ru(1) Ru(2) C(15) 41(1) 1_555 1_555 1_555 1_555 yes
C(2) Ru(1) S(1) C(21) 88(1) 1_555 1_555 1_555 1_555 yes
C(2) Ru(1) S(2) C(22) -78(1) 1_555 1_555 1_555 1_555 yes
C(2) Ru(1) C(1) C(5) 118(2) 1_555 1_555 1_555 1_555 yes
C(2) Ru(1) C(1) C(6) -115(2) 1_555 1_555 1_555 1_555 yes
C(2) Ru(1) C(3) C(4) -111(2) 1_555 1_555 1_555 1_555 yes
C(2) Ru(1) C(3) C(8) 119(4) 1_555 1_555 1_555 1_555 yes
C(2) Ru(1) C(4) C(3) 40(1) 1_555 1_555 1_555 1_555 yes
C(2) Ru(1) C(4) C(5) -82(1) 1_555 1_555 1_555 1_555 yes
C(2) Ru(1) C(4) C(9) 156(3) 1_555 1_555 1_555 1_555 yes
C(2) Ru(1) C(5) C(4) 76(2) 1_555 1_555 1_555 1_555 yes
C(2) Ru(1) C(5) C(10) -163(3) 1_555 1_555 1_555 1_555 yes
C(2) Ru(1) C(23) C(24) -23(17) 1_555 1_555 1_555 1_555 yes
C(2) C(1) Ru(1) C(3) -37(1) 1_555 1_555 1_555 1_555 yes
C(2) C(1) Ru(1) C(4) -79(1) 1_555 1_555 1_555 1_555 yes
C(2) C(1) Ru(1) C(5) -118(2) 1_555 1_555 1_555 1_555 yes
C(2) C(1) Ru(1) C(23) 24(2) 1_555 1_555 1_555 1_555 yes
C(2) C(1) C(5) C(4) -1(2) 1_555 1_555 1_555 1_555 yes
C(2) C(1) C(5) C(10) -169(2) 1_555 1_555 1_555 1_555 yes
C(2) C(3) Ru(1) C(4) 111(2) 1_555 1_555 1_555 1_555 yes
C(2) C(3) Ru(1) C(5) 78(1) 1_555 1_555 1_555 1_555 yes
C(2) C(3) Ru(1) C(23) -97(1) 1_555 1_555 1_555 1_555 yes
C(2) C(3) C(4) C(5) 0(3) 1_555 1_555 1_555 1_555 yes
C(2) C(3) C(4) C(9) 178(2) 1_555 1_555 1_555 1_555 yes
C(3) Ru(1) Ru(2) C(11) -126(2) 1_555 1_555 1_555 1_555 yes
C(3) Ru(1) Ru(2) C(12) -143(12) 1_555 1_555 1_555 1_555 yes
C(3) Ru(1) Ru(2) C(13) -12(2) 1_555 1_555 1_555 1_555 yes
C(3) Ru(1) Ru(2) C(14) -48(2) 1_555 1_555 1_555 1_555 yes
C(3) Ru(1) Ru(2) C(15) -92(2) 1_555 1_555 1_555 1_555 yes
C(3) Ru(1) S(1) C(21) 76(1) 1_555 1_555 1_555 1_555 yes
C(3) Ru(1) S(2) C(22) -74(1) 1_555 1_555 1_555 1_555 yes
C(3) Ru(1) C(1) C(5) 80(1) 1_555 1_555 1_555 1_555 yes
C(3) Ru(1) C(1) C(6) -152(2) 1_555 1_555 1_555 1_555 yes
C(3) Ru(1) C(2) C(7) -117(3) 1_555 1_555 1_555 1_555 yes
C(3) Ru(1) C(4) C(5) -122(2) 1_555 1_555 1_555 1_555 yes
C(3) Ru(1) C(4) C(9) 116(3) 1_555 1_555 1_555 1_555 yes
C(3) Ru(1) C(5) C(4) 34(1) 1_555 1_555 1_555 1_555 yes
C(3) Ru(1) C(5) C(10) 153(3) 1_555 1_555 1_555 1_555 yes
C(3) Ru(1) C(23) C(24) 13(17) 1_555 1_555 1_555 1_555 yes
C(3) C(2) Ru(1) C(4) -40(1) 1_555 1_555 1_555 1_555 yes
C(3) C(2) Ru(1) C(5) -81(1) 1_555 1_555 1_555 1_555 yes
C(3) C(2) Ru(1) C(23) 83(1) 1_555 1_555 1_555 1_555 yes
C(3) C(2) C(1) C(5) 1(3) 1_555 1_555 1_555 1_555 yes
C(3) C(2) C(1) C(6) -175(2) 1_555 1_555 1_555 1_555 yes
C(3) C(4) Ru(1) C(5) 122(2) 1_555 1_555 1_555 1_555 yes
C(3) C(4) Ru(1) C(23) -33(2) 1_555 1_555 1_555 1_555 yes
C(3) C(4) C(5) C(10) 169(2) 1_555 1_555 1_555 1_555 yes
C(4) Ru(1) Ru(2) C(11) -97(1) 1_555 1_555 1_555 1_555 yes
C(4) Ru(1) Ru(2) C(12) -113(11) 1_555 1_555 1_555 1_555 yes
C(4) Ru(1) Ru(2) C(13) 16(1) 1_555 1_555 1_555 1_555 yes
C(4) Ru(1) Ru(2) C(14) -19(1) 1_555 1_555 1_555 1_555 yes
C(4) Ru(1) Ru(2) C(15) -62(1) 1_555 1_555 1_555 1_555 yes
C(4) Ru(1) S(1) C(21) 107(1) 1_555 1_555 1_555 1_555 yes
C(4) Ru(1) S(2) C(22) -136(1) 1_555 1_555 1_555 1_555 yes
C(4) Ru(1) C(1) C(5) 38(1) 1_555 1_555 1_555 1_555 yes
C(4) Ru(1) C(1) C(6) 165(2) 1_555 1_555 1_555 1_555 yes
C(4) Ru(1) C(2) C(7) -157(3) 1_555 1_555 1_555 1_555 yes
C(4) Ru(1) C(3) C(8) -129(4) 1_555 1_555 1_555 1_555 yes
C(4) Ru(1) C(5) C(10) 119(4) 1_555 1_555 1_555 1_555 yes
C(4) Ru(1) C(23) C(24) 32(17) 1_555 1_555 1_555 1_555 yes
C(4) C(3) Ru(1) C(5) -33(1) 1_555 1_555 1_555 1_555 yes
C(4) C(3) Ru(1) C(23) 151(2) 1_555 1_555 1_555 1_555 yes
C(4) C(3) C(2) C(7) -166(2) 1_555 1_555 1_555 1_555 yes
C(4) C(5) Ru(1) C(23) 44(3) 1_555 1_555 1_555 1_555 yes
C(4) C(5) C(1) C(6) 175(2) 1_555 1_555 1_555 1_555 yes
C(5) Ru(1) Ru(2) C(11) -61(1) 1_555 1_555 1_555 1_555 yes
C(5) Ru(1) Ru(2) C(12) -77(11) 1_555 1_555 1_555 1_555 yes
C(5) Ru(1) Ru(2) C(13) 53(1) 1_555 1_555 1_555 1_555 yes
C(5) Ru(1) Ru(2) C(14) 17(1) 1_555 1_555 1_555 1_555 yes
C(5) Ru(1) Ru(2) C(15) -26(1) 1_555 1_555 1_555 1_555 yes
C(5) Ru(1) S(1) C(21) 141(1) 1_555 1_555 1_555 1_555 yes
C(5) Ru(1) S(2) C(22) -142(1) 1_555 1_555 1_555 1_555 yes
C(5) Ru(1) C(1) C(6) 126(2) 1_555 1_555 1_555 1_555 yes
C(5) Ru(1) C(2) C(7) 161(3) 1_555 1_555 1_555 1_555 yes
C(5) Ru(1) C(3) C(8) -162(3) 1_555 1_555 1_555 1_555 yes
C(5) Ru(1) C(4) C(9) -120(4) 1_555 1_555 1_555 1_555 yes
C(5) Ru(1) C(23) C(24) 4(19) 1_555 1_555 1_555 1_555 yes
C(5) C(1) Ru(1) C(23) 142(1) 1_555 1_555 1_555 1_555 yes
C(5) C(1) C(2) C(7) 165(2) 1_555 1_555 1_555 1_555 yes
C(5) C(4) Ru(1) C(23) -156(1) 1_555 1_555 1_555 1_555 yes
C(5) C(4) C(3) C(8) -174(2) 1_555 1_555 1_555 1_555 yes
C(6) C(1) Ru(1) C(23) -90(2) 1_555 1_555 1_555 1_555 yes
C(6) C(1) C(2) C(7) -11(4) 1_555 1_555 1_555 1_555 yes
C(6) C(1) C(5) C(10) 7(4) 1_555 1_555 1_555 1_555 yes
C(7) C(2) Ru(1) C(23) -33(3) 1_555 1_555 1_555 1_555 yes
C(7) C(2) C(3) C(8) 7(4) 1_555 1_555 1_555 1_555 yes
C(8) C(3) Ru(1) C(23) 22(3) 1_555 1_555 1_555 1_555 yes
C(8) C(3) C(4) C(9) 4(4) 1_555 1_555 1_555 1_555 yes
C(9) C(4) Ru(1) C(23) 82(3) 1_555 1_555 1_555 1_555 yes
C(9) C(4) C(5) C(10) -8(4) 1_555 1_555 1_555 1_555 yes
C(10) C(5) Ru(1) C(23) 163(2) 1_555 1_555 1_555 1_555 yes
C(11) Ru(2) Ru(1) C(23) 122(1) 1_555 1_555 1_555 1_555 yes
C(11) Ru(2) S(1) C(21) -120(2) 1_555 1_555 1_555 1_555 yes
C(11) Ru(2) S(2) C(22) 94(1) 1_555 1_555 1_555 1_555 yes
C(11) Ru(2) C(12) C(13) 116(2) 1_555 1_555 1_555 1_555 yes
C(11) Ru(2) C(12) C(17) -131(5) 1_555 1_555 1_555 1_555 yes
C(11) Ru(2) C(13) C(12) -37(1) 1_555 1_555 1_555 1_555 yes
C(11) Ru(2) C(13) C(14) 82(1) 1_555 1_555 1_555 1_555 yes
C(11) Ru(2) C(13) C(18) -170(3) 1_555 1_555 1_555 1_555 yes
C(11) Ru(2) C(14) C(13) -74(1) 1_555 1_555 1_555 1_555 yes
C(11) Ru(2) C(14) C(15) 39(1) 1_555 1_555 1_555 1_555 yes
C(11) Ru(2) C(14) C(19) 160(2) 1_555 1_555 1_555 1_555 yes
C(11) Ru(2) C(15) C(14) -113(2) 1_555 1_555 1_555 1_555 yes
C(11) Ru(2) C(15) C(20) 128(3) 1_555 1_555 1_555 1_555 yes
C(11) C(12) Ru(2) C(13) -116(2) 1_555 1_555 1_555 1_555 yes
C(11) C(12) Ru(2) C(14) -78(1) 1_555 1_555 1_555 1_555 yes
C(11) C(12) Ru(2) C(15) -34(1) 1_555 1_555 1_555 1_555 yes
C(11) C(12) C(13) C(14) -4(3) 1_555 1_555 1_555 1_555 yes
C(11) C(12) C(13) C(18) 179(2) 1_555 1_555 1_555 1_555 yes
C(11) C(15) Ru(2) C(12) 32(1) 1_555 1_555 1_555 1_555 yes
C(11) C(15) Ru(2) C(13) 72(1) 1_555 1_555 1_555 1_555 yes
C(11) C(15) Ru(2) C(14) 113(2) 1_555 1_555 1_555 1_555 yes
C(11) C(15) C(14) C(13) 2(2) 1_555 1_555 1_555 1_555 yes
C(11) C(15) C(14) C(19) 173(2) 1_555 1_555 1_555 1_555 yes
C(12) Ru(2) Ru(1) C(23) 106(11) 1_555 1_555 1_555 1_555 yes
C(12) Ru(2) S(1) C(21) -74(1) 1_555 1_555 1_555 1_555 yes
C(12) Ru(2) S(2) C(22) 74(1) 1_555 1_555 1_555 1_555 yes
C(12) Ru(2) C(11) C(15) -123(2) 1_555 1_555 1_555 1_555 yes
C(12) Ru(2) C(11) C(16) 125(3) 1_555 1_555 1_555 1_555 yes
C(12) Ru(2) C(13) C(14) 120(2) 1_555 1_555 1_555 1_555 yes
C(12) Ru(2) C(13) C(18) -133(3) 1_555 1_555 1_555 1_555 yes
C(12) Ru(2) C(14) C(13) -33(1) 1_555 1_555 1_555 1_555 yes
C(12) Ru(2) C(14) C(15) 79(1) 1_555 1_555 1_555 1_555 yes
C(12) Ru(2) C(14) C(19) -158(2) 1_555 1_555 1_555 1_555 yes
C(12) Ru(2) C(15) C(14) -80(1) 1_555 1_555 1_555 1_555 yes
C(12) Ru(2) C(15) C(20) 161(3) 1_555 1_555 1_555 1_555 yes
C(12) C(11) Ru(2) C(13) 36(1) 1_555 1_555 1_555 1_555 yes
C(12) C(11) Ru(2) C(14) 82(1) 1_555 1_555 1_555 1_555 yes
C(12) C(11) Ru(2) C(15) 123(2) 1_555 1_555 1_555 1_555 yes
C(12) C(11) C(15) C(14) -5(3) 1_555 1_555 1_555 1_555 yes
C(12) C(11) C(15) C(20) 173(3) 1_555 1_555 1_555 1_555 yes
C(12) C(13) Ru(2) C(14) -120(2) 1_555 1_555 1_555 1_555 yes
C(12) C(13) Ru(2) C(15) -80(1) 1_555 1_555 1_555 1_555 yes
C(12) C(13) C(14) C(15) 1(2) 1_555 1_555 1_555 1_555 yes
C(12) C(13) C(14) C(19) -169(2) 1_555 1_555 1_555 1_555 yes
C(13) Ru(2) Ru(1) C(23) -123(1) 1_555 1_555 1_555 1_555 yes
C(13) Ru(2) S(1) C(21) -91(1) 1_555 1_555 1_555 1_555 yes
C(13) Ru(2) S(2) C(22) 108(2) 1_555 1_555 1_555 1_555 yes
C(13) Ru(2) C(11) C(15) -86(1) 1_555 1_555 1_555 1_555 yes
C(13) Ru(2) C(11) C(16) 162(3) 1_555 1_555 1_555 1_555 yes
C(13) Ru(2) C(12) C(17) 111(5) 1_555 1_555 1_555 1_555 yes
C(13) Ru(2) C(14) C(15) 113(2) 1_555 1_555 1_555 1_555 yes
C(13) Ru(2) C(14) C(19) -124(3) 1_555 1_555 1_555 1_555 yes
C(13) Ru(2) C(15) C(14) -40(1) 1_555 1_555 1_555 1_555 yes
C(13) Ru(2) C(15) C(20) -158(3) 1_555 1_555 1_555 1_555 yes
C(13) C(12) Ru(2) C(14) 38(1) 1_555 1_555 1_555 1_555 yes
C(13) C(12) Ru(2) C(15) 81(1) 1_555 1_555 1_555 1_555 yes
C(13) C(12) C(11) C(15) 6(3) 1_555 1_555 1_555 1_555 yes
C(13) C(12) C(11) C(16) 179(2) 1_555 1_555 1_555 1_555 yes
C(13) C(14) Ru(2) C(15) -113(2) 1_555 1_555 1_555 1_555 yes
C(13) C(14) C(15) C(20) -177(2) 1_555 1_555 1_555 1_555 yes
C(14) Ru(2) Ru(1) C(23) -159(1) 1_555 1_555 1_555 1_555 yes
C(14) Ru(2) S(1) C(21) -130(1) 1_555 1_555 1_555 1_555 yes
C(14) Ru(2) S(2) C(22) 153(1) 1_555 1_555 1_555 1_555 yes
C(14) Ru(2) C(11) C(15) -40(1) 1_555 1_555 1_555 1_555 yes
C(14) Ru(2) C(11) C(16) -151(3) 1_555 1_555 1_555 1_555 yes
C(14) Ru(2) C(12) C(17) 150(4) 1_555 1_555 1_555 1_555 yes
C(14) Ru(2) C(13) C(18) 106(3) 1_555 1_555 1_555 1_555 yes
C(14) Ru(2) C(15) C(20) -117(3) 1_555 1_555 1_555 1_555 yes
C(14) C(13) Ru(2) C(15) 39(1) 1_555 1_555 1_555 1_555 yes
C(14) C(13) C(12) C(17) 170(2) 1_555 1_555 1_555 1_555 yes
C(14) C(15) C(11) C(16) -179(2) 1_555 1_555 1_555 1_555 yes
C(15) Ru(2) Ru(1) C(23) 157(1) 1_555 1_555 1_555 1_555 yes
C(15) Ru(2) S(1) C(21) -155(1) 1_555 1_555 1_555 1_555 yes
C(15) Ru(2) S(2) C(22) 131(1) 1_555 1_555 1_555 1_555 yes
C(15) Ru(2) C(11) C(16) -110(3) 1_555 1_555 1_555 1_555 yes
C(15) Ru(2) C(12) C(17) -166(4) 1_555 1_555 1_555 1_555 yes
C(15) Ru(2) C(13) C(18) 146(3) 1_555 1_555 1_555 1_555 yes
C(15) Ru(2) C(14) C(19) 121(3) 1_555 1_555 1_555 1_555 yes
C(15) C(11) C(12) C(17) -166(3) 1_555 1_555 1_555 1_555 yes
C(15) C(14) C(13) C(18) 178(1) 1_555 1_555 1_555 1_555 yes
C(16) C(11) C(12) C(17) 5(5) 1_555 1_555 1_555 1_555 yes
C(16) C(11) C(15) C(20) 0(4) 1_555 1_555 1_555 1_555 yes
C(17) C(12) C(13) C(18) -6(5) 1_555 1_555 1_555 1_555 yes
C(18) C(13) C(14) C(19) 7(3) 1_555 1_555 1_555 1_555 yes
C(19) C(14) C(15) C(20) -6(3) 1_555 1_555 1_555 1_555 yes
C(21) S(1) Ru(1) C(23) -12(1) 1_555 1_555 1_555 1_555 yes
C(22) S(2) Ru(1) C(23) 15(1) 1_555 1_555 1_555 1_555 yes
C(23) C(24) C(25) C(26) -140(33) 1_555 1_555 1_555 1_555 yes
C(23) C(24) C(25) C(34) 48(34) 1_555 1_555 1_555 1_555 yes
C(24) C(25) C(26) C(27) -24(3) 1_555 1_555 1_555 1_555 yes
C(24) C(25) C(26) C(32) 154(2) 1_555 1_555 1_555 1_555 yes
C(24) C(25) C(34) C(33) -37(3) 1_555 1_555 1_555 1_555 yes
C(24) C(25) C(34) C(36) 140(2) 1_555 1_555 1_555 1_555 yes
C(25) C(26) C(27) C(28) 173(2) 1_555 1_555 1_555 1_555 yes
C(25) C(26) C(32) C(31) -174(2) 1_555 1_555 1_555 1_555 yes
C(25) C(34) C(33) C(35) 177(2) 1_555 1_555 1_555 1_555 yes
C(25) C(34) C(36) C(38) -174(2) 1_555 1_555 1_555 1_555 yes
C(26) C(25) C(34) C(33) 152(2) 1_555 1_555 1_555 1_555 yes
C(26) C(25) C(34) C(36) -28(3) 1_555 1_555 1_555 1_555 yes
C(26) C(27) C(28) C(29) 5(4) 1_555 1_555 1_555 1_555 yes
C(26) C(32) C(31) C(29) -2(4) 1_555 1_555 1_555 1_555 yes
C(27) C(26) C(25) C(34) 144(2) 1_555 1_555 1_555 1_555 yes
C(27) C(26) C(32) C(31) 4(4) 1_555 1_555 1_555 1_555 yes
C(27) C(28) C(29) C(30) 177(2) 1_555 1_555 1_555 1_555 yes
C(27) C(28) C(29) C(31) -3(4) 1_555 1_555 1_555 1_555 yes
C(28) C(27) C(26) C(32) -5(4) 1_555 1_555 1_555 1_555 yes
C(28) C(29) C(31) C(32) 2(4) 1_555 1_555 1_555 1_555 yes
C(30) C(29) C(31) C(32) -178(2) 1_555 1_555 1_555 1_555 yes
C(32) C(26) C(25) C(34) -36(3) 1_555 1_555 1_555 1_555 yes
C(33) C(34) C(36) C(38) 4(3) 1_555 1_555 1_555 1_555 yes
C(33) C(35) C(37) C(38) -1(4) 1_555 1_555 1_555 1_555 yes
C(33) C(35) C(37) C(39) -176(2) 1_555 1_555 1_555 1_555 yes
C(34) C(33) C(35) C(37) 0(4) 1_555 1_555 1_555 1_555 yes
C(34) C(36) C(38) C(37) -5(3) 1_555 1_555 1_555 1_555 yes
C(35) C(33) C(34) C(36) -1(3) 1_555 1_555 1_555 1_555 yes
C(35) C(37) C(38) C(36) 4(4) 1_555 1_555 1_555 1_555 yes
C(36) C(38) C(37) C(39) -179(2) 1_555 1_555 1_555 1_555 yes
C(42) O(2) C(42) C(43) -40(7) 1_555 1_555 4_354 1_555 yes
C(42) O(2) C(42) C(43) 74(17) 1_555 1_555 4_354 4_354 yes
C(42) C(43) C(42) C(43) -34(28) 1_555 1_555 4_354 4_354 yes
C(42) C(43) C(42) C(43) 22(18) 1_555 4_354 4_354 1_555 yes
C(43) C(42) C(42) C(43) 148(27) 1_555 1_555 4_354 4_354 yes
C(43) C(42) C(43) C(42) -34(28) 1_555 1_555 4_354 4_354 yes
C(43) C(42) C(42) C(43) -148(27) 1_555 4_354 1_555 4_354 yes
C(43) C(42) C(43) C(42) 22(18) 1_555 4_354 4_354 1_555 yes
